data_7207666
loop_
_publ_author_name
'Ghosh, Soumyajit'
'Malla Reddy, C.'

_publ_section_title
;
 Co-crystals of caffeine with substituted nitroanilines and nitrobenzoic
 acids: Structure--mechanical property and thermal studies
;
_journal_issue 7
_journal_name_full CrystEngComm
_journal_page_first 2444
_journal_paper_doi 10.1039/c2ce06754d
_journal_volume 14
_journal_year 2012
_chemical_formula_moiety 'C7 H4 N2 O6,C8 H10 N4 O2'
_chemical_formula_sum 'C15 H14 N6 O8'
_chemical_formula_weight 406.32
_chemical_melting_point 432.27
_chemical_name_common Caffeine:2,4dinitrobenzoicacid
_chemical_name_systematic
;
?
;
_space_group_IT_number 2
_symmetry_cell_setting triclinic
_symmetry_space_group_name_Hall '-P 1'
_symmetry_space_group_name_H-M 'P -1'
_atom_sites_solution_hydrogens geom
_atom_sites_solution_primary direct
_atom_sites_solution_secondary difmap
_audit_creation_method SHELXL-97
_cell_angle_alpha 88.2690(10)
_cell_angle_beta 77.0890(10)
_cell_angle_gamma 72.2120(10)
_cell_formula_units_Z 4
_cell_length_a 8.5624(4)
_cell_length_b 11.8197(6)
_cell_length_c 18.7587(10)
_cell_measurement_reflns_used 9935
_cell_measurement_temperature 296(2)
_cell_measurement_theta_max 31.60
_cell_measurement_theta_min 2.23
_cell_volume 1760.53(15)
_computing_cell_refinement 'Bruker SMART'
_computing_data_collection 'Bruker SMART'
_computing_data_reduction 'Bruker SAINT'
_computing_molecular_graphics 'Bruker SHELXTL'
_computing_publication_material 'Bruker SHELXTL'
_computing_structure_refinement 'SHELXL-97 (Sheldrick, 1997)'
_computing_structure_solution 'SHELXS-97 (Sheldrick, 1990)'
_diffrn_ambient_temperature 296(2)
_diffrn_measured_fraction_theta_full 0.997
_diffrn_measured_fraction_theta_max 0.997
_diffrn_measurement_device_type 'BRUKER KAPPA APEX II DUO'
_diffrn_measurement_method 'phi and omega scans'
_diffrn_radiation_monochromator graphite
_diffrn_radiation_source 'fine-focus sealed tube'
_diffrn_radiation_type MoK\a
_diffrn_radiation_wavelength 0.71073
_diffrn_reflns_av_R_equivalents 0.0310
_diffrn_reflns_av_sigmaI/netI 0.0250
_diffrn_reflns_limit_h_max 10
_diffrn_reflns_limit_h_min -10
_diffrn_reflns_limit_k_max 15
_diffrn_reflns_limit_k_min -15
_diffrn_reflns_limit_l_max 23
_diffrn_reflns_limit_l_min -23
_diffrn_reflns_number 28334
_diffrn_reflns_theta_full 27.00
_diffrn_reflns_theta_max 27.00
_diffrn_reflns_theta_min 1.81
_diffrn_standards_decay_% 0
_diffrn_standards_interval_count 0
_diffrn_standards_interval_time 0
_diffrn_standards_number 0
_exptl_absorpt_coefficient_mu 0.127
_exptl_absorpt_correction_T_max 0.991
_exptl_absorpt_correction_T_min 0.963
_exptl_absorpt_correction_type multi-scan
_exptl_absorpt_process_details 'multi-scan absorption correction'
_exptl_crystal_colour yellow
_exptl_crystal_density_diffrn 1.533
_exptl_crystal_density_method 'not measured'
_exptl_crystal_description block
_exptl_crystal_F_000 840
_exptl_crystal_size_max 0.56
_exptl_crystal_size_mid 0.25
_exptl_crystal_size_min 0.07
_refine_diff_density_max 0.766
_refine_diff_density_min -0.620
_refine_diff_density_rms 0.053
_refine_ls_extinction_method none
_refine_ls_goodness_of_fit_ref 1.030
_refine_ls_hydrogen_treatment mixed
_refine_ls_matrix_type full
_refine_ls_number_parameters 545
_refine_ls_number_reflns 7644
_refine_ls_number_restraints 0
_refine_ls_restrained_S_all 1.030
_refine_ls_R_factor_all 0.0714
_refine_ls_R_factor_gt 0.0558
_refine_ls_shift/su_max 0.010
_refine_ls_shift/su_mean 0.000
_refine_ls_structure_factor_coef Fsqd
_refine_ls_weighting_details 'calc w=1/[\s^2^(Fo^2^)+(0.0744P)^2^+1.2155P] where P=(Fo^2^+2Fc^2^)/3'
_refine_ls_weighting_scheme calc
_refine_ls_wR_factor_gt 0.1464
_refine_ls_wR_factor_ref 0.1665
_reflns_number_gt 5914
_reflns_number_total 7644
_reflns_threshold_expression >2sigma(I)
_cod_data_source_file c2ce06754d.txt
_cod_data_source_block cmr_sg_084_1
_cod_depositor_comments
;
The following automatic conversions were performed:

'_symmetry_cell_setting' value 'Triclinic' changed to 'triclinic'
according to /home/saulius/struct/CIF-dictionaries/cif_core.dic
dictionary named 'cif_core.dic' version 2.4.1 from 2010-06-29.

Automatic conversion script
Id: cif_fix_values 1715 2011-07-08 13:25:40Z adriana 
;
_cod_original_sg_symbol_Hall -P1
_cod_original_sg_symbol_H-M 'P-1 '
_cod_database_code 7207666

loop_
_symmetry_equiv_pos_as_xyz
'x, y, z'
'-x, -y, -z'

loop_
_atom_site_label
_atom_site_type_symbol
_atom_site_fract_x
_atom_site_fract_y
_atom_site_fract_z
_atom_site_U_iso_or_equiv
_atom_site_adp_type
_atom_site_occupancy
_atom_site_symmetry_multiplicity
_atom_site_calc_flag
_atom_site_refinement_flags
O1 O 0.0132(3) 1.2593(2) 1.07235(17) 0.0973(8) Uani 1 1 d .
O2 O -0.0386(3) 1.1055(2) 1.12300(16) 0.1125(10) Uani 1 1 d .
O3 O 0.3391(4) 0.69955(19) 0.95179(12) 0.0864(7) Uani 1 1 d .
O4 O 0.4693(3) 0.71518(19) 1.03267(15) 0.0900(7) Uani 1 1 d .
O5 O 0.6429(3) 0.7522(2) 0.87669(15) 0.1095(11) Uani 1 1 d .
O6 O -0.0569(3) 0.22832(18) 0.88091(12) 0.0782(6) Uani 1 1 d .
O7 O 0.2771(2) 0.26745(15) 0.66139(9) 0.0596(5) Uani 1 1 d .
N5 N -0.1001(3) 0.60527(16) 0.78665(11) 0.0514(5) Uani 1 1 d .
O9 O -0.1319(2) 0.22978(16) 0.64053(10) 0.0652(5) Uani 1 1 d .
O10 O 0.0820(3) -0.17405(15) 0.61102(10) 0.0652(5) Uani 1 1 d .
O11 O 0.5052(4) 0.2645(2) 0.80135(14) 0.1089(10) Uani 1 1 d .
O12 O 0.3748(4) 0.86972(19) 0.68961(18) 0.1222(12) Uani 1 1 d .
O13 O 0.2830(3) 0.3720(2) 0.87292(12) 0.0831(7) Uani 1 1 d .
O14 O 0.6127(3) 0.76237(17) 0.62551(13) 0.0872(8) Uani 1 1 d .
O15 O 0.8392(2) 0.51986(19) 0.61926(12) 0.0694(5) Uani 1 1 d .
O16 O 0.6471(3) 0.5226(2) 0.56336(9) 0.0687(5) Uani 1 1 d .
C7 C 0.5885(3) 0.8572(2) 0.86247(12) 0.0513(6) Uani 1 1 d .
N2A N 0.3926(2) 0.75545(17) 0.98692(11) 0.0482(4) Uani 1 1 d .
O16A O 0.6515(6) 0.8962(3) 0.8120(2) 0.210(3) Uani 1 1 d .
C16 C 0.0834(3) 0.43943(18) 0.72723(11) 0.0394(4) Uani 1 1 d .
N4 N 0.1004(2) 0.53632(15) 0.68690(9) 0.0389(4) Uani 1 1 d .
N3 N 0.1055(2) 0.24909(16) 0.77045(10) 0.0462(4) Uani 1 1 d .
N7 N 0.0894(2) 0.15637(15) 0.54542(10) 0.0435(4) Uani 1 1 d .
N8 N 0.3413(2) -0.12950(15) 0.47976(10) 0.0439(4) Uani 1 1 d .
C20 C 0.4094(3) -0.06011(19) 0.43393(13) 0.0464(5) Uani 1 1 d .
N10 N -0.0197(2) 0.02832(17) 0.62688(10) 0.0468(4) Uani 1 1 d .
N11 N 0.4053(3) 0.3594(2) 0.82327(12) 0.0641(6) Uani 1 1 d .
N12 N 0.6954(2) 0.53165(15) 0.61809(10) 0.0416(4) Uani 1 1 d .
C1 C 0.4413(3) 0.93064(19) 0.91864(11) 0.0405(4) Uani 1 1 d .
C2 C 0.3943(3) 1.0533(2) 0.91413(13) 0.0507(5) Uani 1 1 d .
H2 H 0.4528 1.0868 0.8759 0.061 Uiso 1 1 calc R
C3 C 0.2634(3) 1.1266(2) 0.96477(14) 0.0519(6) Uani 1 1 d .
H3 H 0.2326 1.2088 0.9610 0.062 Uiso 1 1 calc R
C4 C 0.1793(3) 1.0756(2) 1.02089(13) 0.0483(5) Uani 1 1 d .
N1 N 0.0411(3) 1.1529(2) 1.07640(15) 0.0678(6) Uani 1 1 d .
C6 C 0.3510(3) 0.88464(18) 0.97701(11) 0.0398(4) Uani 1 1 d .
C5 C 0.2199(3) 0.9549(2) 1.02858(13) 0.0482(5) Uani 1 1 d .
H5 H 0.1610 0.9222 1.0671 0.058 Uiso 1 1 calc R
C8 C -0.0172(3) 0.2935(2) 0.83412(14) 0.0537(6) Uani 1 1 d .
N2 N -0.0902(3) 0.41498(17) 0.84174(11) 0.0565(5) Uani 1 1 d .
C10 C -0.0398(3) 0.48502(19) 0.78771(12) 0.0447(5) Uani 1 1 d .
C11 C 0.2087(3) 0.5343(2) 0.61463(12) 0.0473(5) Uani 1 1 d .
H11A H 0.1679 0.5013 0.5791 0.071 Uiso 1 1 calc R
H11B H 0.3215 0.4863 0.6149 0.071 Uiso 1 1 calc R
H11C H 0.2080 0.6138 0.6023 0.071 Uiso 1 1 calc R
C12 C 0.1659(3) 0.31533(19) 0.71405(12) 0.0423(5) Uani 1 1 d .
C13 C -0.0112(3) 0.63162(19) 0.72428(12) 0.0456(5) Uani 1 1 d .
C14 C -0.2105(5) 0.4678(3) 0.90991(18) 0.0965(13) Uani 1 1 d .
H14A H -0.1931 0.5404 0.9225 0.145 Uiso 1 1 calc R
H14B H -0.1938 0.4133 0.9485 0.145 Uiso 1 1 calc R
H14C H -0.3232 0.4842 0.9033 0.145 Uiso 1 1 calc R
C15 C 0.1837(4) 0.1195(2) 0.76271(16) 0.0637(7) Uani 1 1 d .
H15A H 0.2971 0.0998 0.7689 0.096 Uiso 1 1 calc R
H15B H 0.1845 0.0921 0.7149 0.096 Uiso 1 1 calc R
H15C H 0.1205 0.0820 0.7993 0.096 Uiso 1 1 calc R
C16A C -0.0271(3) 0.1441(2) 0.60629(12) 0.0469(5) Uani 1 1 d .
C17 C 0.2063(3) 0.05731(18) 0.50906(11) 0.0386(4) Uani 1 1 d .
C18 C 0.2090(3) -0.05436(18) 0.52931(11) 0.0399(4) Uani 1 1 d .
C19 C 0.3970(3) -0.2598(2) 0.47694(16) 0.0593(7) Uani 1 1 d .
H19A H 0.4920 -0.2888 0.4366 0.089 Uiso 1 1 calc R
H19B H 0.3069 -0.2879 0.4705 0.089 Uiso 1 1 calc R
H19C H 0.4285 -0.2879 0.5218 0.089 Uiso 1 1 calc R
N9 N 0.3309(2) 0.05545(15) 0.44932(10) 0.0450(4) Uani 1 1 d .
C21 C 0.0918(3) -0.07734(19) 0.59046(12) 0.0453(5) Uani 1 1 d .
C22 C -0.1401(4) 0.0147(3) 0.69375(14) 0.0667(7) Uani 1 1 d .
H22A H -0.0799 -0.0212 0.7303 0.100 Uiso 1 1 calc R
H22B H -0.2024 -0.0351 0.6826 0.100 Uiso 1 1 calc R
H22C H -0.2164 0.0914 0.7119 0.100 Uiso 1 1 calc R
C23 C 0.0879(3) 0.2749(2) 0.52028(15) 0.0563(6) Uani 1 1 d .
H23A H 0.1910 0.2885 0.5237 0.084 Uiso 1 1 calc R
H23B H -0.0056 0.3336 0.5503 0.084 Uiso 1 1 calc R
H23C H 0.0772 0.2805 0.4703 0.084 Uiso 1 1 calc R
C24 C 0.4301(3) 0.4668(2) 0.78616(12) 0.0473(5) Uani 1 1 d .
C25 C 0.3252(3) 0.5762(2) 0.81367(12) 0.0518(6) Uani 1 1 d .
H25 H 0.2420 0.5836 0.8562 0.062 Uiso 1 1 calc R
C26 C 0.3454(3) 0.6754(2) 0.77699(13) 0.0507(6) Uani 1 1 d .
H26 H 0.2755 0.7504 0.7954 0.061 Uiso 1 1 calc R
C27 C 0.4681(3) 0.66564(18) 0.71306(11) 0.0401(4) Uani 1 1 d .
C28 C 0.4814(3) 0.77755(19) 0.67589(13) 0.0497(5) Uani 1 1 d .
C29 C 0.5553(3) 0.45094(19) 0.72349(12) 0.0443(5) Uani 1 1 d .
H29 H 0.6263 0.3758 0.7061 0.053 Uiso 1 1 calc R
C30 C 0.5700(2) 0.55185(17) 0.68798(10) 0.0362(4) Uani 1 1 d .
H14 H 0.623(5) 0.823(4) 0.604(2) 0.109(13) Uiso 1 1 d .
H5A H 0.730(6) 0.708(4) 0.843(2) 0.118(14) Uiso 1 1 d .
H13 H -0.024(3) 0.709(2) 0.7074(14) 0.052(7) Uiso 1 1 d .
H20 H 0.507(3) -0.089(2) 0.3920(15) 0.054(7) Uiso 1 1 d .

loop_
_atom_site_aniso_label
_atom_site_aniso_U_11
_atom_site_aniso_U_22
_atom_site_aniso_U_33
_atom_site_aniso_U_23
_atom_site_aniso_U_13
_atom_site_aniso_U_12
O1 0.0687(14) 0.0577(13) 0.138(2) -0.0341(14) 0.0143(13) -0.0029(10)
O2 0.0887(17) 0.0867(18) 0.107(2) -0.0096(15) 0.0512(15) 0.0020(14)
O3 0.144(2) 0.0568(12) 0.0729(13) 0.0014(10) -0.0297(14) -0.0484(14)
O4 0.1073(18) 0.0582(12) 0.1187(19) 0.0337(13) -0.0604(16) -0.0237(12)
O5 0.1034(18) 0.0520(12) 0.1021(18) 0.0108(11) 0.0641(15) 0.0156(12)
O6 0.0883(14) 0.0515(11) 0.0771(13) 0.0216(10) 0.0160(11) -0.0226(10)
O7 0.0630(10) 0.0411(9) 0.0516(9) -0.0015(7) 0.0103(8) 0.0013(8)
N5 0.0549(11) 0.0337(9) 0.0496(11) -0.0008(8) 0.0124(9) -0.0077(8)
O9 0.0646(11) 0.0456(10) 0.0625(11) -0.0082(8) 0.0173(9) -0.0054(8)
O10 0.0821(13) 0.0393(9) 0.0653(11) 0.0108(8) 0.0094(9) -0.0251(9)
O11 0.168(3) 0.0460(12) 0.0868(17) 0.0197(11) 0.0149(17) -0.0275(15)
O12 0.1107(19) 0.0351(11) 0.160(3) 0.0107(13) 0.0542(18) 0.0045(11)
O13 0.0853(14) 0.0979(17) 0.0748(13) 0.0440(12) -0.0119(12) -0.0488(13)
O14 0.1038(16) 0.0315(9) 0.0876(15) 0.0072(9) 0.0462(13) -0.0137(10)
O15 0.0401(9) 0.0760(13) 0.0830(14) -0.0044(10) 0.0041(9) -0.0169(9)
O16 0.0704(12) 0.0895(15) 0.0382(9) -0.0077(9) 0.0034(8) -0.0232(10)
C7 0.0565(13) 0.0460(13) 0.0401(11) 0.0017(9) 0.0081(10) -0.0129(10)
N2A 0.0506(11) 0.0409(10) 0.0467(10) 0.0030(8) 0.0033(8) -0.0153(8)
O16A 0.248(4) 0.085(2) 0.141(3) 0.0420(19) 0.148(3) 0.032(2)
C16 0.0398(10) 0.0333(10) 0.0384(10) 0.0030(8) 0.0019(8) -0.0093(8)
N4 0.0403(9) 0.0321(8) 0.0378(9) 0.0031(7) 0.0024(7) -0.0098(7)
N3 0.0532(11) 0.0307(9) 0.0485(10) 0.0049(7) -0.0035(8) -0.0100(8)
N7 0.0509(10) 0.0277(8) 0.0437(10) 0.0002(7) 0.0037(8) -0.0106(7)
N8 0.0453(10) 0.0287(8) 0.0485(10) 0.0021(7) 0.0018(8) -0.0070(7)
C20 0.0469(12) 0.0337(11) 0.0484(12) 0.0013(9) 0.0058(10) -0.0094(9)
N10 0.0511(10) 0.0431(10) 0.0393(9) 0.0017(8) 0.0059(8) -0.0160(8)
N11 0.0884(17) 0.0605(15) 0.0498(12) 0.0197(10) -0.0122(12) -0.0362(13)
N12 0.0430(10) 0.0278(8) 0.0440(10) -0.0032(7) 0.0054(7) -0.0070(7)
C1 0.0424(11) 0.0398(11) 0.0349(10) 0.0027(8) -0.0023(8) -0.0111(9)
C2 0.0559(13) 0.0423(12) 0.0465(12) 0.0098(9) -0.0013(10) -0.0123(10)
C3 0.0508(13) 0.0357(11) 0.0621(14) 0.0023(10) -0.0093(11) -0.0054(10)
C4 0.0354(10) 0.0471(12) 0.0538(13) -0.0074(10) -0.0020(9) -0.0052(9)
N1 0.0462(12) 0.0590(15) 0.0801(17) -0.0187(12) 0.0053(11) -0.0018(10)
C6 0.0389(10) 0.0375(11) 0.0399(10) 0.0024(8) -0.0027(8) -0.0114(8)
C5 0.0415(11) 0.0471(12) 0.0475(12) 0.0005(10) 0.0053(9) -0.0123(9)
C8 0.0577(14) 0.0418(12) 0.0548(13) 0.0101(10) 0.0031(11) -0.0176(11)
N2 0.0601(12) 0.0405(10) 0.0512(11) 0.0054(8) 0.0187(9) -0.0124(9)
C10 0.0464(11) 0.0346(10) 0.0440(11) 0.0029(8) 0.0064(9) -0.0114(9)
C11 0.0474(12) 0.0424(12) 0.0419(11) 0.0056(9) 0.0080(9) -0.0126(9)
C12 0.0427(11) 0.0346(10) 0.0427(11) 0.0027(8) -0.0032(9) -0.0068(8)
C13 0.0493(12) 0.0313(10) 0.0469(12) 0.0031(9) 0.0049(9) -0.0101(9)
C14 0.113(3) 0.0597(18) 0.072(2) 0.0062(15) 0.0515(19) -0.0133(17)
C15 0.0806(18) 0.0324(12) 0.0697(17) 0.0069(11) -0.0119(14) -0.0090(12)
C16A 0.0508(12) 0.0412(12) 0.0420(11) -0.0027(9) 0.0017(9) -0.0126(10)
C17 0.0428(11) 0.0315(10) 0.0379(10) 0.0014(8) -0.0010(8) -0.0122(8)
C18 0.0448(11) 0.0294(10) 0.0411(10) 0.0028(8) -0.0019(8) -0.0105(8)
C19 0.0619(15) 0.0287(11) 0.0721(16) 0.0027(10) 0.0039(12) -0.0056(10)
N9 0.0493(10) 0.0323(9) 0.0457(10) 0.0027(7) 0.0050(8) -0.0127(8)
C21 0.0523(12) 0.0370(11) 0.0437(11) 0.0052(9) -0.0012(9) -0.0166(9)
C22 0.0724(17) 0.0705(18) 0.0479(14) 0.0031(12) 0.0149(12) -0.0289(14)
C23 0.0668(15) 0.0283(10) 0.0618(15) 0.0015(10) 0.0054(12) -0.0113(10)
C24 0.0622(14) 0.0446(12) 0.0387(11) 0.0088(9) -0.0080(10) -0.0247(11)
C25 0.0571(14) 0.0565(14) 0.0373(11) -0.0014(10) 0.0074(10) -0.0232(11)
C26 0.0535(13) 0.0405(12) 0.0459(12) -0.0086(9) 0.0102(10) -0.0111(10)
C27 0.0438(11) 0.0303(10) 0.0403(10) -0.0029(8) 0.0014(8) -0.0101(8)
C28 0.0565(13) 0.0279(10) 0.0545(13) -0.0032(9) 0.0042(10) -0.0096(9)
C29 0.0539(12) 0.0309(10) 0.0425(11) 0.0020(8) -0.0043(9) -0.0098(9)
C30 0.0386(10) 0.0317(10) 0.0337(9) -0.0008(7) -0.0006(8) -0.0093(8)

loop_
_atom_type_symbol
_atom_type_description
_atom_type_scat_dispersion_real
_atom_type_scat_dispersion_imag
_atom_type_scat_source
C C 0.0033 0.0016 'International Tables Vol C Tables 4.2.6.8 and 6.1.1.4'
H H 0.0000 0.0000 'International Tables Vol C Tables 4.2.6.8 and 6.1.1.4'
N N 0.0061 0.0033 'International Tables Vol C Tables 4.2.6.8 and 6.1.1.4'
O O 0.0106 0.0060 'International Tables Vol C Tables 4.2.6.8 and 6.1.1.4'

loop_
_geom_angle_atom_site_label_1
_geom_angle_atom_site_label_2
_geom_angle_atom_site_label_3
_geom_angle
C7 O5 H5A 115(3)
C13 N5 C10 103.96(18)
C28 O14 H14 116(3)
O16A C7 O5 121.9(3)
O16A C7 C1 122.9(3)
O5 C7 C1 115.1(2)
O3 N2A O4 124.5(2)
O3 N2A C6 117.8(2)
O4 N2A C6 117.5(2)
C10 C16 N4 105.41(17)
C10 C16 C12 122.72(19)
N4 C16 C12 131.87(18)
C13 N4 C16 106.43(17)
C13 N4 C11 126.43(18)
C16 N4 C11 126.94(17)
C8 N3 C12 126.77(18)
C8 N3 C15 116.87(19)
C12 N3 C15 116.33(19)
C17 N7 C16A 119.50(18)
C17 N7 C23 120.54(18)
C16A N7 C23 119.96(18)
C20 N8 C18 106.38(17)
C20 N8 C19 126.24(19)
C18 N8 C19 127.39(18)
N9 C20 N8 112.98(19)
N9 C20 H20 122.1(15)
N8 C20 H20 124.9(15)
C16A N10 C21 126.59(18)
C16A N10 C22 117.2(2)
C21 N10 C22 116.2(2)
O11 N11 O13 123.8(2)
O11 N11 C24 118.3(2)
O13 N11 C24 117.9(3)
O15 N12 O16 124.4(2)
O15 N12 C30 118.44(19)
O16 N12 C30 117.07(18)
C2 C1 C6 117.1(2)
C2 C1 C7 118.31(19)
C6 C1 C7 124.52(19)
C3 C2 C1 121.6(2)
C3 C2 H2 119.2
C1 C2 H2 119.2
C4 C3 C2 118.3(2)
C4 C3 H3 120.8
C2 C3 H3 120.8
C3 C4 C5 122.9(2)
C3 C4 N1 119.0(2)
C5 C4 N1 118.1(2)
O1 N1 O2 124.3(2)
O1 N1 C4 117.9(3)
O2 N1 C4 117.8(2)
C5 C6 C1 122.9(2)
C5 C6 N2A 115.93(18)
C1 C6 N2A 121.17(18)
C6 C5 C4 117.1(2)
C6 C5 H5 121.5
C4 C5 H5 121.5
O6 C8 N2 121.4(2)
O6 C8 N3 121.6(2)
N2 C8 N3 117.04(19)
C10 N2 C8 119.24(19)
C10 N2 C14 121.0(2)
C8 N2 C14 119.6(2)
C16 C10 N5 111.21(18)
C16 C10 N2 122.4(2)
N5 C10 N2 126.4(2)
N4 C11 H11A 109.5
N4 C11 H11B 109.5
H11A C11 H11B 109.5
N4 C11 H11C 109.5
H11A C11 H11C 109.5
H11B C11 H11C 109.5
O7 C12 N3 121.4(2)
O7 C12 C16 126.8(2)
N3 C12 C16 111.82(18)
N4 C13 N5 112.99(19)
N4 C13 H13 122.4(16)
N5 C13 H13 124.7(16)
N2 C14 H14A 109.5
N2 C14 H14B 109.5
H14A C14 H14B 109.5
N2 C14 H14C 109.5
H14A C14 H14C 109.5
H14B C14 H14C 109.5
N3 C15 H15A 109.5
N3 C15 H15B 109.5
H15A C15 H15B 109.5
N3 C15 H15C 109.5
H15A C15 H15C 109.5
H15B C15 H15C 109.5
O9 C16A N7 121.5(2)
O9 C16A N10 121.5(2)
N7 C16A N10 117.02(19)
C18 C17 N9 111.41(18)
C18 C17 N7 122.38(18)
N9 C17 N7 126.20(18)
C17 C18 N8 105.50(17)
C17 C18 C21 122.74(19)
N8 C18 C21 131.76(19)
N8 C19 H19A 109.5
N8 C19 H19B 109.5
H19A C19 H19B 109.5
N8 C19 H19C 109.5
H19A C19 H19C 109.5
H19B C19 H19C 109.5
C20 N9 C17 103.73(17)
O10 C21 N10 121.3(2)
O10 C21 C18 127.0(2)
N10 C21 C18 111.68(18)
N10 C22 H22A 109.5
N10 C22 H22B 109.5
H22A C22 H22B 109.5
N10 C22 H22C 109.5
H22A C22 H22C 109.5
H22B C22 H22C 109.5
N7 C23 H23A 109.5
N7 C23 H23B 109.5
H23A C23 H23B 109.5
N7 C23 H23C 109.5
H23A C23 H23C 109.5
H23B C23 H23C 109.5
C25 C24 C29 123.1(2)
C25 C24 N11 119.1(2)
C29 C24 N11 117.8(2)
C24 C25 C26 118.6(2)
C24 C25 H25 120.7
C26 C25 H25 120.7
C25 C26 C27 121.3(2)
C25 C26 H26 119.4
C27 C26 H26 119.4
C30 C27 C26 117.18(19)
C30 C27 C28 124.62(18)
C26 C27 C28 118.20(19)
O12 C28 O14 123.1(2)
O12 C28 C27 123.0(2)
O14 C28 C27 113.75(19)
C30 C29 C24 116.6(2)
C30 C29 H29 121.7
C24 C29 H29 121.7
C29 C30 C27 123.26(19)
C29 C30 N12 115.41(17)
C27 C30 N12 121.22(17)

loop_
_geom_bond_atom_site_label_1
_geom_bond_atom_site_label_2
_geom_bond_distance
O1 N1 1.209(3)
O2 N1 1.217(3)
O3 N2A 1.194(3)
O4 N2A 1.196(3)
O5 C7 1.229(3)
O5 H5A 0.89(5)
O6 C8 1.210(3)
O7 C12 1.219(3)
N5 C13 1.331(3)
N5 C10 1.357(3)
O9 C16A 1.212(3)
O10 C21 1.216(3)
O11 N11 1.201(3)
O12 C28 1.179(3)
O13 N11 1.209(3)
O14 C28 1.266(3)
O14 H14 0.83(4)
O15 N12 1.201(3)
O16 N12 1.209(3)
C7 O16A 1.138(3)
C7 C1 1.498(3)
N2A C6 1.474(3)
C16 C10 1.358(3)
C16 N4 1.380(3)
C16 C12 1.422(3)
N4 C13 1.328(3)
N4 C11 1.458(3)
N3 C8 1.395(3)
N3 C12 1.397(3)
N3 C15 1.469(3)
N7 C17 1.366(3)
N7 C16A 1.375(3)
N7 C23 1.462(3)
N8 C20 1.333(3)
N8 C18 1.379(3)
N8 C19 1.465(3)
C20 N9 1.333(3)
C20 H20 0.99(3)
N10 C16A 1.397(3)
N10 C21 1.403(3)
N10 C22 1.474(3)
N11 C24 1.479(3)
N12 C30 1.470(2)
C1 C2 1.386(3)
C1 C6 1.391(3)
C2 C3 1.375(3)
C2 H2 0.9300
C3 C4 1.370(3)
C3 H3 0.9300
C4 C5 1.372(3)
C4 N1 1.472(3)
C6 C5 1.371(3)
C5 H5 0.9300
C8 N2 1.378(3)
N2 C10 1.368(3)
N2 C14 1.467(3)
C11 H11A 0.9600
C11 H11B 0.9600
C11 H11C 0.9600
C13 H13 0.94(3)
C14 H14A 0.9600
C14 H14B 0.9600
C14 H14C 0.9600
C15 H15A 0.9600
C15 H15B 0.9600
C15 H15C 0.9600
C17 C18 1.357(3)
C17 N9 1.359(3)
C18 C21 1.425(3)
C19 H19A 0.9600
C19 H19B 0.9600
C19 H19C 0.9600
C22 H22A 0.9600
C22 H22B 0.9600
C22 H22C 0.9600
C23 H23A 0.9600
C23 H23B 0.9600
C23 H23C 0.9600
C24 C25 1.367(3)
C24 C29 1.376(3)
C25 C26 1.378(3)
C25 H25 0.9300
C26 C27 1.388(3)
C26 H26 0.9300
C27 C30 1.389(3)
C27 C28 1.500(3)
C29 C30 1.374(3)
C29 H29 0.9300
